data_7054800
loop_
_publ_author_name
'Chen, Ling'
'Yan, Cheng'
'Pan, Mei'
'Fan, Yuan-Zhong'
'Zhang, Lu-Yin'
'Yin, Shao-Yun'
'Hou, Ya-Jun'
'Wu, Kai'
'Jiang, Ji-Jun'
'Su, Cheng-Yong'

_publ_section_title
;
 Semidirected versus holodirected coordination and single-component white
 light luminescence in Pb(ii) complexes
;
_journal_issue 7
_journal_name_full 'New J. Chem.'
_journal_page_first 5287
_journal_paper_doi 10.1039/C5NJ00720H
_journal_volume 39
_journal_year 2015
_chemical_formula_sum 'C20 H19 N2 O3.5 Pb'
_chemical_formula_weight 550.56
_chemical_name_systematic
; 
 ? 
;
_space_group_IT_number 15
_symmetry_cell_setting monoclinic
_symmetry_space_group_name_Hall '-C 2yc'
_symmetry_space_group_name_H-M 'C 1 2/c 1'
_atom_sites_solution_hydrogens geom
_atom_sites_solution_primary direct
_atom_sites_solution_secondary difmap
_audit_creation_method SHELXL-97
_audit_update_record
;
2015-04-24 deposited with the CCDC.
2015-04-29 downloaded from the CCDC.
;
_cell_angle_alpha 90.00
_cell_angle_beta 128.6970(10)
_cell_angle_gamma 90.00
_cell_formula_units_Z 8
_cell_length_a 22.6209(13)
_cell_length_b 12.2218(7)
_cell_length_c 16.4211(9)
_cell_measurement_reflns_used 845
_cell_measurement_temperature 293(2)
_cell_measurement_theta_max 14.33
_cell_measurement_theta_min 2.34
_cell_volume 3543.2(4)
_computing_cell_refinement 'Bruker FRAMBO'
_computing_data_collection 'Bruker FRAMBO'
_computing_data_reduction 'Bruker SAINT'
_computing_molecular_graphics 'Bruker SHELXTL'
_computing_publication_material 'Bruker SHELXTL'
_computing_structure_refinement 'Bruker SHELXTL'
_computing_structure_solution 'Bruker SHELXTL'
_diffrn_ambient_temperature 293(2)
_diffrn_measured_fraction_theta_full 0.997
_diffrn_measured_fraction_theta_max 0.997
_diffrn_measurement_device_type 'multiwire proportional'
_diffrn_measurement_method 'phi and omega scans'
_diffrn_radiation_monochromator graphite
_diffrn_radiation_source 'fine-focus sealed tube'
_diffrn_radiation_type MoK\a
_diffrn_radiation_wavelength 0.71000
_diffrn_reflns_av_R_equivalents 0.0707
_diffrn_reflns_av_sigmaI/netI 0.0599
_diffrn_reflns_limit_h_max 29
_diffrn_reflns_limit_h_min -29
_diffrn_reflns_limit_k_max 14
_diffrn_reflns_limit_k_min -15
_diffrn_reflns_limit_l_max 21
_diffrn_reflns_limit_l_min -21
_diffrn_reflns_number 14972
_diffrn_reflns_theta_full 27.36
_diffrn_reflns_theta_max 27.36
_diffrn_reflns_theta_min 2.98
_exptl_absorpt_coefficient_mu 9.549
_exptl_absorpt_correction_T_max 0.1080
_exptl_absorpt_correction_T_min 0.0870
_exptl_absorpt_correction_type multi-scan
_exptl_crystal_colour yellow
_exptl_crystal_density_diffrn 2.064
_exptl_crystal_density_method 'not measured'
_exptl_crystal_description block
_exptl_crystal_F_000 2104
_exptl_crystal_size_max 0.50
_exptl_crystal_size_mid 0.45
_exptl_crystal_size_min 0.42
_refine_diff_density_max 0.967
_refine_diff_density_min -1.137
_refine_diff_density_rms 0.232
_refine_ls_extinction_method none
_refine_ls_goodness_of_fit_ref 1.039
_refine_ls_hydrogen_treatment mixed
_refine_ls_matrix_type full
_refine_ls_number_parameters 252
_refine_ls_number_reflns 4021
_refine_ls_number_restraints 6
_refine_ls_restrained_S_all 1.038
_refine_ls_R_factor_all 0.0459
_refine_ls_R_factor_gt 0.0307
_refine_ls_shift/su_max 0.002
_refine_ls_shift/su_mean 0.000
_refine_ls_structure_factor_coef Fsqd
_refine_ls_weighting_details 'calc w=1/[\s^2^(Fo^2^)+(0.0200P)^2^+3.1710P] where P=(Fo^2^+2Fc^2^)/3'
_refine_ls_weighting_scheme calc
_refine_ls_wR_factor_gt 0.0575
_refine_ls_wR_factor_ref 0.0619
_reflns_number_gt 3273
_reflns_number_total 4021
_reflns_threshold_expression >2sigma(I)
_cod_data_source_file c5nj00720h2.cif
_cod_data_source_block 1
_cod_depositor_comments
;
The following automatic conversions were performed:

'_symmetry_cell_setting' value 'Monoclinic' changed to 'monoclinic'
according to
/usr/data/users/saulius/crontab/automatic-downloads/rss-feeds/RSC/lib/dictionaries/cif_core.dic
dictionary named 'cif_core.dic' version 2.4.2 from 2011-04-26.

Automatic conversion script
Id: cif_fix_values 3271 2015-04-21 07:52:19Z andrius 

 Adding full bibliography for 7054800--7054803.cif.
;
_cod_original_cell_volume 3543.2(3)
_cod_original_sg_symbol_H-M 'C2/c  '
_cod_original_formula_sum 'C20 H19 N2 O3.50 Pb'
_cod_database_code 7054800

loop_
_symmetry_equiv_pos_as_xyz
'x, y, z'
'-x, y, -z+1/2'
'x+1/2, y+1/2, z'
'-x+1/2, y+1/2, -z+1/2'
'-x, -y, -z'
'x, -y, z-1/2'
'-x+1/2, -y+1/2, -z'
'x+1/2, -y+1/2, z-1/2'

loop_
_atom_site_label
_atom_site_type_symbol
_atom_site_fract_x
_atom_site_fract_y
_atom_site_fract_z
_atom_site_U_iso_or_equiv
_atom_site_adp_type
_atom_site_occupancy
_atom_site_symmetry_multiplicity
_atom_site_calc_flag
_atom_site_refinement_flags
Pb1 Pb 0.241499(9) 0.894881(15) 0.226980(12) 0.02117(7) Uani 1 1 d .
O1 O 0.33295(16) 0.7702(3) 0.3365(2) 0.0230(7) Uani 1 1 d .
O2 O 0.24923(17) 1.0151(3) 0.3396(2) 0.0251(7) Uani 1 1 d .
C20 C 0.4092(3) 0.9156(4) 0.2408(4) 0.0294(11) Uani 1 1 d .
H20A H 0.3612 0.8793 0.2036 0.044 Uiso 1 1 calc R
H20B H 0.4492 0.8626 0.2785 0.044 Uiso 1 1 calc R
H20C H 0.4122 0.9534 0.1922 0.044 Uiso 1 1 calc R
C10 C 0.0775(3) 0.8624(4) 0.2204(4) 0.0291(11) Uani 1 1 d .
H10A H 0.0947 0.9013 0.1879 0.044 Uiso 1 1 calc R
H10B H 0.0695 0.9131 0.2574 0.044 Uiso 1 1 calc R
H10C H 0.0308 0.8257 0.1680 0.044 Uiso 1 1 calc R
C8 C 0.1237(3) 0.7117(4) 0.3535(3) 0.0263(11) Uani 1 1 d .
H8A H 0.0791 0.7179 0.3449 0.032 Uiso 1 1 calc R
C15 C 0.4333(3) 1.2284(4) 0.5185(4) 0.0341(12) Uani 1 1 d .
H15A H 0.4743 1.2754 0.5598 0.041 Uiso 1 1 calc R
C14 C 0.3744(3) 1.2329(4) 0.5213(4) 0.0316(12) Uani 1 1 d .
H14A H 0.3756 1.2840 0.5644 0.038 Uiso 1 1 calc R
N2 N 0.3622(2) 1.0064(3) 0.3222(3) 0.0223(9) Uani 1 1 d .
N1 N 0.1996(2) 0.7742(3) 0.3084(3) 0.0198(8) Uani 1 1 d .
C9 C 0.1362(2) 0.7796(4) 0.2956(3) 0.0221(10) Uani 1 1 d .
C16 C 0.4319(3) 1.1517(4) 0.4524(3) 0.0268(11) Uani 1 1 d .
C3 C 0.3773(3) 0.6211(4) 0.4544(3) 0.0249(10) Uani 1 1 d .
H3A H 0.4213 0.6175 0.4615 0.030 Uiso 1 1 calc R
C4 C 0.3680(3) 0.5484(4) 0.5129(3) 0.0279(11) Uani 1 1 d .
H4A H 0.4059 0.4982 0.5577 0.033 Uiso 1 1 calc R
C6 C 0.2451(3) 0.6266(4) 0.4347(3) 0.0244(10) Uani 1 1 d .
C12 C 0.3066(3) 1.0845(4) 0.3947(3) 0.0242(11) Uani 1 1 d .
C18 C 0.4842(3) 1.0606(4) 0.3801(4) 0.0289(11) Uani 1 1 d .
H18A H 0.5231 1.0516 0.3761 0.035 Uiso 1 1 calc R
C2 C 0.3223(2) 0.6975(4) 0.3870(3) 0.0236(10) Uani 1 1 d .
C11 C 0.3676(2) 1.0799(4) 0.3894(3) 0.0214(10) Uani 1 1 d .
C13 C 0.3118(3) 1.1623(4) 0.4607(3) 0.0287(11) Uani 1 1 d .
H13A H 0.2727 1.1677 0.4649 0.034 Uiso 1 1 calc R
C5 C 0.3040(3) 0.5511(4) 0.5042(3) 0.0282(11) Uani 1 1 d .
H5A H 0.2988 0.5037 0.5436 0.034 Uiso 1 1 calc R
C7 C 0.1777(3) 0.6368(4) 0.4222(3) 0.0269(11) Uani 1 1 d .
H7A H 0.1698 0.5926 0.4607 0.032 Uiso 1 1 calc R
C19 C 0.4172(3) 0.9962(4) 0.3160(3) 0.0241(10) Uani 1 1 d .
C17 C 0.4913(3) 1.1353(4) 0.4472(4) 0.0328(12) Uani 1 1 d .
H17A H 0.5356 1.1758 0.4900 0.039 Uiso 1 1 calc R
C1 C 0.2548(2) 0.6992(4) 0.3762(3) 0.0198(9) Uani 1 1 d .
O1W O 0.6207(2) 0.3532(3) 0.7582(4) 0.0461(10) Uani 1 1 d D
H1WB H 0.624(3) 0.316(4) 0.718(4) 0.069 Uiso 1 1 d D
H1WA H 0.657(3) 0.399(4) 0.789(4) 0.069 Uiso 1 1 d D
O2W O 0.5000 0.5801(5) 0.2500 0.0583(18) Uani 1 2 d SD
H2WB H 0.534(8) 0.624(14) 0.265(11) 0.087 Uiso 0.50 1 d PD
H2WA H 0.473(8) 0.609(14) 0.263(13) 0.087 Uiso 0.50 1 d PD

loop_
_atom_site_aniso_label
_atom_site_aniso_U_11
_atom_site_aniso_U_22
_atom_site_aniso_U_33
_atom_site_aniso_U_23
_atom_site_aniso_U_13
_atom_site_aniso_U_12
Pb1 0.02188(9) 0.01967(11) 0.02046(10) 0.00056(7) 0.01250(7) -0.00014(7)
O1 0.0214(15) 0.0184(18) 0.0330(17) 0.0014(14) 0.0188(14) 0.0002(13)
O2 0.0281(17) 0.0199(18) 0.0331(17) -0.0075(15) 0.0220(15) -0.0055(14)
C20 0.031(3) 0.022(3) 0.041(3) 0.003(2) 0.025(2) 0.004(2)
C10 0.026(2) 0.023(3) 0.034(3) -0.004(2) 0.017(2) 0.001(2)
C8 0.025(2) 0.029(3) 0.032(2) -0.010(2) 0.022(2) -0.010(2)
C15 0.041(3) 0.023(3) 0.024(3) -0.005(2) 0.013(2) -0.009(2)
C14 0.041(3) 0.026(3) 0.025(2) -0.005(2) 0.019(2) -0.002(2)
N2 0.0231(19) 0.018(2) 0.0248(19) 0.0076(17) 0.0145(17) 0.0002(16)
N1 0.0211(18) 0.015(2) 0.0221(18) -0.0052(16) 0.0131(16) -0.0022(15)
C9 0.021(2) 0.020(3) 0.023(2) -0.008(2) 0.0126(19) -0.0041(19)
C16 0.025(2) 0.020(3) 0.022(2) 0.007(2) 0.0081(19) -0.001(2)
C3 0.025(2) 0.014(2) 0.030(2) -0.003(2) 0.014(2) -0.0012(19)
C4 0.031(3) 0.018(3) 0.023(2) 0.004(2) 0.011(2) 0.002(2)
C6 0.025(2) 0.021(3) 0.024(2) -0.008(2) 0.0135(19) -0.0070(19)
C12 0.028(2) 0.022(3) 0.021(2) 0.008(2) 0.015(2) 0.003(2)
C18 0.028(2) 0.026(3) 0.033(3) 0.008(2) 0.019(2) -0.001(2)
C2 0.025(2) 0.018(3) 0.025(2) -0.005(2) 0.014(2) -0.0027(19)
C11 0.027(2) 0.012(2) 0.023(2) 0.0039(19) 0.014(2) 0.0013(18)
C13 0.038(3) 0.022(3) 0.028(2) 0.003(2) 0.022(2) 0.000(2)
C5 0.033(3) 0.022(3) 0.019(2) 0.001(2) 0.011(2) -0.005(2)
C7 0.035(3) 0.020(3) 0.029(2) -0.011(2) 0.021(2) -0.014(2)
C19 0.026(2) 0.019(3) 0.031(2) 0.009(2) 0.019(2) 0.0048(19)
C17 0.022(2) 0.027(3) 0.036(3) 0.009(2) 0.011(2) -0.005(2)
C1 0.022(2) 0.013(2) 0.020(2) -0.0055(18) 0.0110(18) -0.0051(18)
O1W 0.049(2) 0.031(2) 0.084(3) -0.016(2) 0.054(2) -0.0092(18)
O2W 0.044(4) 0.035(4) 0.107(6) 0.000 0.053(4) 0.000

loop_
_atom_type_symbol
_atom_type_description
_atom_type_scat_dispersion_real
_atom_type_scat_dispersion_imag
_atom_type_scat_source
C C 0.0033 0.0016 'International Tables Vol C Tables 4.2.6.8 and 6.1.1.4'
H H 0.0000 0.0000 'International Tables Vol C Tables 4.2.6.8 and 6.1.1.4'
N N 0.0061 0.0033 'International Tables Vol C Tables 4.2.6.8 and 6.1.1.4'
O O 0.0106 0.0060 'International Tables Vol C Tables 4.2.6.8 and 6.1.1.4'
Pb Pb -3.3944 10.1111 'International Tables Vol C Tables 4.2.6.8 and 6.1.1.4'

loop_
_geom_angle_atom_site_label_1
_geom_angle_atom_site_label_2
_geom_angle_atom_site_label_3
_geom_angle
O1 Pb1 O2 102.67(11)
O1 Pb1 N2 77.07(11)
O2 Pb1 N2 69.30(11)
O1 Pb1 N1 69.46(11)
O2 Pb1 N1 79.15(11)
N2 Pb1 N1 126.91(11)
C2 O1 Pb1 120.6(3)
C12 O2 Pb1 120.8(3)
C7 C8 C9 119.6(4)
C14 C15 C16 119.9(5)
C15 C14 C13 121.6(5)
C19 N2 C11 120.9(4)
C19 N2 Pb1 127.4(3)
C11 N2 Pb1 111.7(3)
C9 N1 C1 120.6(4)
C9 N1 Pb1 128.0(3)
C1 N1 Pb1 111.3(3)
N1 C9 C8 121.2(4)
N1 C9 C10 118.7(4)
C8 C9 C10 120.0(4)
C17 C16 C15 125.0(5)
C17 C16 C11 116.2(4)
C15 C16 C11 118.7(5)
C2 C3 C4 121.7(5)
C5 C4 C3 120.7(4)
C7 C6 C1 117.1(4)
C7 C6 C5 124.0(4)
C1 C6 C5 118.9(4)
O2 C12 C13 122.6(4)
O2 C12 C11 120.1(4)
C13 C12 C11 117.3(4)
C17 C18 C19 120.1(5)
O1 C2 C3 121.7(4)
O1 C2 C1 120.6(4)
C3 C2 C1 117.7(4)
N2 C11 C16 121.3(4)
N2 C11 C12 118.0(4)
C16 C11 C12 120.6(4)
C12 C13 C14 121.9(5)
C4 C5 C6 120.0(4)
C8 C7 C6 120.3(4)
N2 C19 C18 120.7(4)
N2 C19 C20 119.5(4)
C18 C19 C20 119.8(4)
C18 C17 C16 120.6(4)
N1 C1 C6 121.1(4)
N1 C1 C2 118.0(4)
C6 C1 C2 121.0(4)

loop_
_geom_bond_atom_site_label_1
_geom_bond_atom_site_label_2
_geom_bond_distance
Pb1 O1 2.277(3)
Pb1 O2 2.282(3)
Pb1 N2 2.534(4)
Pb1 N1 2.538(4)
O1 C2 1.335(5)
O2 C12 1.324(5)
C20 C19 1.499(7)
C10 C9 1.504(6)
C8 C7 1.371(7)
C8 C9 1.417(6)
C15 C14 1.363(7)
C15 C16 1.419(7)
C14 C13 1.407(7)
N2 C19 1.316(6)
N2 C11 1.368(6)
N1 C9 1.315(5)
N1 C1 1.379(6)
C16 C17 1.413(7)
C16 C11 1.441(6)
C3 C2 1.386(6)
C3 C4 1.418(7)
C4 C5 1.363(7)
C6 C7 1.411(7)
C6 C1 1.422(6)
C6 C5 1.423(7)
C12 C13 1.391(7)
C12 C11 1.436(6)
C18 C17 1.360(7)
C18 C19 1.424(6)
C2 C1 1.424(6)
